data_1553949
loop_
_publ_author_name
'Huang, Bing-Bing'
'Wu, Liang'
'Liu, Ren-Rong'
'Xing, Ling-Ling'
'Liang, Ren-Xiao'
'Jia, Yi-Xia'

_publ_section_title
;
 Enantioselective Friedel--Crafts C2-alkylation of 3-substituted indoles
 with trifluoropyruvates and cyclic N-sulfonyl \a-ketiminoesters
;
_journal_issue 6
_journal_name_full 'Organic Chemistry Frontiers'
_journal_page_first 929
_journal_paper_doi 10.1039/C7QO01014A
_journal_volume 5
_journal_year 2018
_chemical_absolute_configuration R
_chemical_formula_sum 'C19 H17 F3 N O3.5'
_chemical_formula_weight 372.33
_space_group_IT_number 19
_space_group_name_Hall 'P 2ac 2ab'
_space_group_name_H-M_alt 'P 21 21 21'
_symmetry_cell_setting orthorhombic
_symmetry_space_group_name_H-M 'P 21 21 21'
_atom_sites_solution_hydrogens geom
_atom_sites_solution_primary direct
_atom_sites_solution_secondary difmap
_audit_creation_method SHELXL-97
_audit_update_record
;
2017-11-01 deposited with the CCDC.
2017-12-13 downloaded from the CCDC.
;
_cell_angle_alpha 90.00
_cell_angle_beta 90.00
_cell_angle_gamma 90.00
_cell_formula_units_Z 8
_cell_length_a 8.0275(5)
_cell_length_b 13.8760(8)
_cell_length_c 31.686(3)
_cell_measurement_reflns_used 4981
_cell_measurement_temperature 293(2)
_cell_measurement_theta_max 27.0290
_cell_measurement_theta_min 3.8800
_cell_volume 3529.5(4)
_computing_structure_refinement 'SHELXL-97 (Sheldrick, 1997)'
_computing_structure_solution 'SHELXS-97 (Sheldrick, 1990)'
_diffrn_ambient_temperature 293(2)
_diffrn_measured_fraction_theta_full 0.997
_diffrn_measured_fraction_theta_max 0.997
_diffrn_measurement_device_type 'Xcalibur, Eos, Gemini ultra'
_diffrn_radiation_monochromator graphite
_diffrn_radiation_source 'fine-focus sealed tube'
_diffrn_radiation_type MoK\a
_diffrn_radiation_wavelength 0.71073
_diffrn_reflns_av_R_equivalents 0.0251
_diffrn_reflns_av_sigmaI/netI 0.0284
_diffrn_reflns_limit_h_max 9
_diffrn_reflns_limit_h_min -9
_diffrn_reflns_limit_k_max 16
_diffrn_reflns_limit_k_min -16
_diffrn_reflns_limit_l_max 37
_diffrn_reflns_limit_l_min -37
_diffrn_reflns_number 18390
_diffrn_reflns_theta_full 25.00
_diffrn_reflns_theta_max 25.00
_diffrn_reflns_theta_min 3.00
_exptl_absorpt_coefficient_mu 0.117
_exptl_crystal_density_diffrn 1.401
_exptl_crystal_density_method 'not measured'
_exptl_crystal_description block
_exptl_crystal_F_000 1544
_refine_diff_density_max 0.124
_refine_diff_density_min -0.145
_refine_diff_density_rms 0.031
_refine_ls_abs_structure_details 'Flack H D (1983), Acta Cryst. A39, 876-881'
_refine_ls_abs_structure_Flack 0.2(6)
_refine_ls_extinction_method none
_refine_ls_goodness_of_fit_ref 0.853
_refine_ls_hydrogen_treatment mixed
_refine_ls_matrix_type full
_refine_ls_number_parameters 482
_refine_ls_number_reflns 6201
_refine_ls_number_restraints 0
_refine_ls_restrained_S_all 0.853
_refine_ls_R_factor_all 0.0494
_refine_ls_R_factor_gt 0.0384
_refine_ls_shift/su_max 0.000
_refine_ls_shift/su_mean 0.000
_refine_ls_structure_factor_coef Fsqd
_refine_ls_weighting_details 'calc w=1/[\s^2^(Fo^2^)+(0.1000P)^2^+0.0000P] where P=(Fo^2^+2Fc^2^)/3'
_refine_ls_weighting_scheme calc
_refine_ls_wR_factor_gt 0.1104
_refine_ls_wR_factor_ref 0.1192
_reflns_number_gt 5240
_reflns_number_total 6201
_reflns_threshold_expression >2sigma(I)
_cod_data_source_file c7qo01014a2.cif
_cod_data_source_block exp_chem_hbb20171017
_cod_depositor_comments
;

2022-05-06
Z value and formula fixed to values more according to usual
chemical conventions.                 miguel
;
_cod_original_formula_sum 'C38 H34 F6 N2 O7'
_cod_original_formula_weight 744.67
_cod_original_formula_units_Z 4
_cod_original_cell_volume 3529.4(4)
_cod_database_code 1553949

loop_
_symmetry_equiv_pos_as_xyz
'x, y, z'
'-x+1/2, -y, z+1/2'
'-x, y+1/2, -z+1/2'
'x+1/2, -y+1/2, -z'

loop_
_atom_site_label
_atom_site_type_symbol
_atom_site_fract_x
_atom_site_fract_y
_atom_site_fract_z
_atom_site_U_iso_or_equiv
_atom_site_adp_type
_atom_site_occupancy
_atom_site_symmetry_multiplicity
_atom_site_calc_flag
_atom_site_refinement_flags
C7 C -0.0289(3) 0.19596(14) 0.13830(6) 0.0377(5) Uani 1 1 d .
C14 C 0.0920(3) 0.26130(15) 0.15904(6) 0.0404(5) Uani 1 1 d .
C6 C -0.1598(3) 0.14828(14) 0.16093(7) 0.0396(5) Uani 1 1 d .
C1 C -0.2490(3) 0.09171(15) 0.13235(7) 0.0422(5) Uani 1 1 d .
C9 C 0.0549(3) 0.18803(16) 0.05781(7) 0.0445(5) Uani 1 1 d .
C5 C -0.2074(3) 0.14885(16) 0.20346(7) 0.0467(5) Uani 1 1 d .
H5 H -0.1496 0.1858 0.2231 0.056 Uiso 1 1 calc R
C11 C 0.1537(3) 0.28283(16) 0.06133(7) 0.0458(5) Uani 1 1 d .
C8 C -0.0439(3) 0.16597(15) 0.09715(7) 0.0401(5) Uani 1 1 d .
C15 C 0.0611(3) 0.35870(17) 0.16273(9) 0.0568(6) Uani 1 1 d .
H15 H -0.0319 0.3855 0.1497 0.068 Uiso 1 1 calc R
C12 C 0.4021(4) 0.36094(19) 0.08146(9) 0.0632(7) Uani 1 1 d .
H12A H 0.3535 0.4031 0.1026 0.076 Uiso 1 1 calc R
H12B H 0.4060 0.3953 0.0548 0.076 Uiso 1 1 calc R
C16 C 0.1677(4) 0.4167(2) 0.18567(10) 0.0720(8) Uani 1 1 d .
H16 H 0.1453 0.4822 0.1882 0.086 Uiso 1 1 calc R
C2 C -0.3843(3) 0.03548(18) 0.14462(9) 0.0558(6) Uani 1 1 d .
H2 H -0.4426 -0.0020 0.1253 0.067 Uiso 1 1 calc R
C4 C -0.3411(4) 0.09372(18) 0.21556(8) 0.0571(6) Uani 1 1 d .
H4 H -0.3741 0.0937 0.2437 0.069 Uiso 1 1 calc R
C10 C 0.1700(4) 0.10437(18) 0.04650(8) 0.0602(7) Uani 1 1 d .
C3 C -0.4280(4) 0.03782(18) 0.18651(9) 0.0598(7) Uani 1 1 d .
H3 H -0.5179 0.0011 0.1957 0.072 Uiso 1 1 calc R
C17 C 0.3050(4) 0.3787(2) 0.20455(10) 0.0754(9) Uani 1 1 d .
H17 H 0.3752 0.4178 0.2204 0.091 Uiso 1 1 calc R
C19 C 0.2328(4) 0.2244(2) 0.17774(10) 0.0726(8) Uani 1 1 d .
H19 H 0.2564 0.1590 0.1753 0.087 Uiso 1 1 calc R
C13 C 0.5723(4) 0.3318(3) 0.09440(14) 0.1012(12) Uani 1 1 d .
H13A H 0.5681 0.3028 0.1219 0.152 Uiso 1 1 calc R
H13B H 0.6430 0.3875 0.0952 0.152 Uiso 1 1 calc R
H13C H 0.6158 0.2862 0.0745 0.152 Uiso 1 1 calc R
C18 C 0.3390(5) 0.2830(3) 0.20004(12) 0.0930(12) Uani 1 1 d .
H18 H 0.4346 0.2572 0.2121 0.112 Uiso 1 1 calc R
C26 C 0.4494(3) 0.76588(14) 0.14289(6) 0.0357(4) Uani 1 1 d .
C27 C 0.4260(3) 0.79188(13) 0.10159(6) 0.0358(4) Uani 1 1 d .
C25 C 0.3226(3) 0.81386(14) 0.16625(6) 0.0361(4) Uani 1 1 d .
C28 C 0.5216(3) 0.77141(15) 0.06137(6) 0.0391(5) Uani 1 1 d .
C24 C 0.2842(3) 0.81793(16) 0.20942(7) 0.0448(5) Uani 1 1 d .
H24 H 0.3461 0.7830 0.2289 0.054 Uiso 1 1 calc R
C20 C 0.2246(3) 0.86734(14) 0.13787(7) 0.0392(5) Uani 1 1 d .
C33 C 0.5788(3) 0.70502(15) 0.16319(7) 0.0402(5) Uani 1 1 d .
C34 C 0.5583(3) 0.60627(18) 0.16782(9) 0.0572(6) Uani 1 1 d .
H34 H 0.4669 0.5758 0.1557 0.069 Uiso 1 1 calc R
C30 C 0.7110(3) 0.77469(16) 0.07011(6) 0.0414(5) Uani 1 1 d .
C21 C 0.0910(3) 0.92386(17) 0.15096(8) 0.0505(6) Uani 1 1 d .
H21 H 0.0272 0.9585 0.1317 0.061 Uiso 1 1 calc R
C29 C 0.4670(3) 0.67629(19) 0.04135(8) 0.0509(6) Uani 1 1 d .
C22 C 0.0570(3) 0.92651(18) 0.19338(8) 0.0568(6) Uani 1 1 d .
H22 H -0.0316 0.9635 0.2031 0.068 Uiso 1 1 calc R
C35 C 0.6731(4) 0.5531(2) 0.19040(10) 0.0705(8) Uani 1 1 d .
H35 H 0.6577 0.4870 0.1935 0.085 Uiso 1 1 calc R
C23 C 0.1534(3) 0.87451(17) 0.22231(8) 0.0521(6) Uani 1 1 d .
H23 H 0.1284 0.8784 0.2509 0.062 Uiso 1 1 calc R
C36 C 0.8087(4) 0.5959(2) 0.20828(10) 0.0721(8) Uani 1 1 d .
H36 H 0.8844 0.5597 0.2238 0.087 Uiso 1 1 calc R
C31 C 0.9539(3) 0.6864(2) 0.08616(10) 0.0703(8) Uani 1 1 d .
H31A H 0.9806 0.7229 0.1114 0.084 Uiso 1 1 calc R
H31B H 1.0155 0.7135 0.0626 0.084 Uiso 1 1 calc R
C32 C 0.9970(5) 0.5838(3) 0.09193(15) 0.1086(14) Uani 1 1 d .
H32A H 0.9327 0.5576 0.1147 0.163 Uiso 1 1 calc R
H32B H 1.1135 0.5781 0.0983 0.163 Uiso 1 1 calc R
H32C H 0.9728 0.5490 0.0665 0.163 Uiso 1 1 calc R
C38 C 0.7157(3) 0.7462(2) 0.18086(9) 0.0650(7) Uani 1 1 d .
H38 H 0.7325 0.8122 0.1780 0.078 Uiso 1 1 calc R
C37 C 0.8313(4) 0.6915(2) 0.20311(12) 0.0843(10) Uani 1 1 d .
H37 H 0.9251 0.7210 0.2145 0.101 Uiso 1 1 calc R
N2 N 0.2908(2) 0.85197(12) 0.09856(5) 0.0412(4) Uani 1 1 d .
H40 H 0.2532 0.8763 0.0755 0.049 Uiso 1 1 calc R
N1 N -0.1772(2) 0.10366(13) 0.09375(6) 0.0456(4) Uani 1 1 d .
H39 H -0.2100 0.0766 0.0708 0.055 Uiso 1 1 calc R
O4 O 0.4814(2) 0.84029(12) 0.03066(5) 0.0517(4) Uani 1 1 d .
H4A H 0.5472 0.8854 0.0321 0.078 Uiso 1 1 calc R
O1 O -0.0540(3) 0.19652(14) 0.02301(5) 0.0658(5) Uani 1 1 d .
H1 H -0.0787 0.2533 0.0196 0.099 Uiso 1 1 calc R
O3 O 0.3020(2) 0.27338(12) 0.07714(6) 0.0547(4) Uani 1 1 d .
O5 O 0.7847(2) 0.84912(12) 0.06928(6) 0.0597(4) Uani 1 1 d .
O6 O 0.7747(2) 0.68986(12) 0.07782(6) 0.0541(4) Uani 1 1 d .
O2 O 0.0906(3) 0.35640(12) 0.04867(6) 0.0642(5) Uani 1 1 d .
F3 F 0.2698(2) 0.07885(11) 0.07769(6) 0.0746(5) Uani 1 1 d .
F5 F 0.4761(2) 0.60195(10) 0.06762(5) 0.0692(4) Uani 1 1 d .
F6 F 0.5568(2) 0.65452(12) 0.00750(5) 0.0726(5) Uani 1 1 d .
F4 F 0.30825(19) 0.68164(13) 0.02894(5) 0.0731(5) Uani 1 1 d .
F1 F 0.0829(3) 0.02618(11) 0.03638(6) 0.0868(6) Uani 1 1 d .
F2 F 0.2660(3) 0.12536(12) 0.01312(5) 0.0854(6) Uani 1 1 d .
O7 O 0.6720(3) 0.00962(15) 0.01829(7) 0.0823(7) Uani 1 1 d .
H41 H 0.6573 0.0419 -0.0120 0.137 Uiso 1 1 d .
H42 H 0.5852 0.0599 0.0212 0.278 Uiso 1 1 d .

loop_
_atom_site_aniso_label
_atom_site_aniso_U_11
_atom_site_aniso_U_22
_atom_site_aniso_U_33
_atom_site_aniso_U_23
_atom_site_aniso_U_13
_atom_site_aniso_U_12
C7 0.0418(11) 0.0351(10) 0.0363(11) 0.0014(8) -0.0030(9) 0.0025(10)
C14 0.0461(12) 0.0408(12) 0.0344(11) -0.0021(8) 0.0006(10) -0.0050(10)
C6 0.0412(11) 0.0341(10) 0.0434(12) -0.0015(8) -0.0029(10) 0.0031(10)
C1 0.0430(12) 0.0391(11) 0.0445(12) 0.0000(9) -0.0033(9) 0.0026(10)
C9 0.0586(14) 0.0434(12) 0.0317(11) 0.0029(9) -0.0026(10) -0.0004(11)
C5 0.0529(13) 0.0432(12) 0.0439(12) -0.0030(9) 0.0059(11) 0.0030(11)
C11 0.0597(15) 0.0412(12) 0.0366(11) 0.0045(9) 0.0055(10) 0.0005(11)
C8 0.0471(12) 0.0361(11) 0.0370(11) 0.0026(8) -0.0024(9) -0.0012(10)
C15 0.0539(14) 0.0432(13) 0.0734(17) -0.0082(11) -0.0005(13) 0.0021(12)
C12 0.0641(16) 0.0542(15) 0.0711(18) -0.0035(12) 0.0054(14) -0.0126(14)
C16 0.077(2) 0.0488(15) 0.090(2) -0.0246(14) 0.0146(17) -0.0151(15)
C2 0.0496(14) 0.0468(13) 0.0709(17) -0.0013(11) -0.0019(12) -0.0067(12)
C4 0.0650(16) 0.0501(13) 0.0562(15) 0.0021(11) 0.0182(12) -0.0008(13)
C10 0.0832(19) 0.0447(13) 0.0525(15) -0.0029(11) 0.0185(14) -0.0055(14)
C3 0.0554(15) 0.0480(14) 0.0759(18) 0.0053(12) 0.0144(13) -0.0059(13)
C17 0.077(2) 0.081(2) 0.0690(18) -0.0235(15) -0.0100(17) -0.0275(18)
C19 0.0745(19) 0.0513(15) 0.092(2) -0.0027(14) -0.0383(17) 0.0026(15)
C13 0.066(2) 0.115(3) 0.122(3) 0.002(2) -0.015(2) -0.016(2)
C18 0.084(2) 0.088(2) 0.107(3) -0.011(2) -0.053(2) -0.010(2)
C26 0.0345(10) 0.0350(10) 0.0377(11) 0.0032(8) -0.0010(8) 0.0031(9)
C27 0.0382(11) 0.0330(10) 0.0362(11) 0.0013(8) -0.0020(9) 0.0027(9)
C25 0.0387(11) 0.0328(10) 0.0368(11) -0.0014(8) 0.0004(9) -0.0017(9)
C28 0.0449(12) 0.0398(11) 0.0327(11) 0.0019(8) -0.0009(9) -0.0015(10)
C24 0.0515(13) 0.0446(11) 0.0382(11) 0.0012(9) 0.0027(10) -0.0020(11)
C20 0.0393(11) 0.0360(11) 0.0423(11) -0.0005(8) 0.0004(9) -0.0001(10)
C33 0.0399(11) 0.0459(12) 0.0350(11) 0.0066(8) 0.0042(9) 0.0063(10)
C34 0.0517(14) 0.0478(13) 0.0721(17) 0.0168(12) -0.0011(13) 0.0016(12)
C30 0.0465(12) 0.0435(12) 0.0342(11) -0.0011(9) 0.0059(9) -0.0009(11)
C21 0.0485(13) 0.0430(12) 0.0601(15) 0.0050(10) 0.0043(11) 0.0152(11)
C29 0.0509(14) 0.0546(14) 0.0472(14) -0.0096(11) 0.0002(10) -0.0061(12)
C22 0.0579(14) 0.0479(13) 0.0645(16) -0.0043(11) 0.0179(13) 0.0111(13)
C35 0.0688(18) 0.0523(15) 0.091(2) 0.0283(14) 0.0045(17) 0.0097(15)
C23 0.0618(15) 0.0500(13) 0.0443(13) -0.0024(10) 0.0141(11) -0.0009(12)
C36 0.0581(17) 0.078(2) 0.080(2) 0.0248(15) -0.0084(15) 0.0215(16)
C31 0.0435(14) 0.087(2) 0.080(2) 0.0140(15) 0.0026(13) 0.0105(15)
C32 0.072(2) 0.103(3) 0.152(4) 0.048(3) 0.025(2) 0.045(2)
C38 0.0605(16) 0.0522(14) 0.0823(19) 0.0089(13) -0.0254(15) -0.0004(14)
C37 0.0687(19) 0.083(2) 0.101(2) 0.0146(18) -0.0390(18) 0.0008(17)
N2 0.0435(10) 0.0451(10) 0.0351(9) 0.0036(7) -0.0036(8) 0.0100(9)
N1 0.0520(11) 0.0449(10) 0.0401(10) -0.0049(8) -0.0087(9) -0.0078(9)
O4 0.0576(10) 0.0578(10) 0.0398(9) 0.0118(7) 0.0002(8) 0.0026(9)
O1 0.0909(14) 0.0676(11) 0.0390(9) 0.0060(8) -0.0190(9) -0.0092(11)
O3 0.0565(10) 0.0480(9) 0.0595(10) 0.0032(7) -0.0032(9) -0.0023(8)
O5 0.0563(10) 0.0503(10) 0.0726(12) 0.0033(8) -0.0031(9) -0.0101(9)
O6 0.0452(9) 0.0489(9) 0.0682(11) 0.0053(8) 0.0029(8) 0.0069(8)
O2 0.0749(12) 0.0453(10) 0.0723(12) 0.0159(8) -0.0046(10) 0.0032(9)
F3 0.0789(11) 0.0566(9) 0.0884(12) 0.0168(8) 0.0105(9) 0.0215(8)
F5 0.0859(11) 0.0446(7) 0.0772(11) -0.0045(7) -0.0004(9) -0.0127(8)
F6 0.0822(11) 0.0801(10) 0.0556(9) -0.0293(8) 0.0104(8) 0.0002(9)
F4 0.0575(9) 0.0931(11) 0.0688(10) -0.0222(8) -0.0110(8) -0.0141(9)
F1 0.1176(15) 0.0514(9) 0.0914(13) -0.0247(8) 0.0294(11) -0.0153(10)
F2 0.1106(15) 0.0705(10) 0.0750(11) -0.0066(8) 0.0461(11) -0.0016(10)
O7 0.1177(18) 0.0621(11) 0.0670(12) 0.0095(9) -0.0194(13) -0.0148(12)

loop_
_atom_type_symbol
_atom_type_description
_atom_type_scat_dispersion_real
_atom_type_scat_dispersion_imag
_atom_type_scat_source
C C 0.0033 0.0016 'International Tables Vol C Tables 4.2.6.8 and 6.1.1.4'
H H 0.0000 0.0000 'International Tables Vol C Tables 4.2.6.8 and 6.1.1.4'
N N 0.0061 0.0033 'International Tables Vol C Tables 4.2.6.8 and 6.1.1.4'
O O 0.0106 0.0060 'International Tables Vol C Tables 4.2.6.8 and 6.1.1.4'
F F 0.0171 0.0103 'International Tables Vol C Tables 4.2.6.8 and 6.1.1.4'

loop_
_geom_angle_atom_site_label_1
_geom_angle_atom_site_label_2
_geom_angle_atom_site_label_3
_geom_angle
C8 C7 C6 105.69(18)
C8 C7 C14 131.6(2)
C6 C7 C14 122.71(18)
C19 C14 C15 118.4(2)
C19 C14 C7 120.1(2)
C15 C14 C7 121.3(2)
C1 C6 C5 119.2(2)
C1 C6 C7 108.10(19)
C5 C6 C7 132.7(2)
N1 C1 C2 130.4(2)
N1 C1 C6 107.31(19)
C2 C1 C6 122.3(2)
O1 C9 C8 109.7(2)
O1 C9 C10 104.77(19)
C8 C9 C10 110.96(18)
O1 C9 C11 107.72(18)
C8 C9 C11 112.59(18)
C10 C9 C11 110.8(2)
C4 C5 C6 118.6(2)
O2 C11 O3 126.7(2)
O2 C11 C9 118.8(2)
O3 C11 C9 114.45(19)
C7 C8 N1 109.39(19)
C7 C8 C9 132.6(2)
N1 C8 C9 118.05(18)
C14 C15 C16 120.3(3)
O3 C12 C13 107.8(2)
C17 C16 C15 120.6(3)
C3 C2 C1 117.1(2)
C5 C4 C3 121.2(2)
F3 C10 F1 106.3(2)
F3 C10 F2 107.4(2)
F1 C10 F2 106.8(2)
F3 C10 C9 113.3(2)
F1 C10 C9 111.0(2)
F2 C10 C9 111.6(2)
C2 C3 C4 121.6(2)
C16 C17 C18 119.5(3)
C18 C19 C14 120.8(3)
C17 C18 C19 120.4(3)
C27 C26 C25 105.98(17)
C27 C26 C33 131.25(19)
C25 C26 C33 122.72(17)
C26 C27 N2 109.59(18)
C26 C27 C28 133.21(19)
N2 C27 C28 117.13(17)
C24 C25 C20 118.64(19)
C24 C25 C26 133.05(19)
C20 C25 C26 108.29(17)
O4 C28 C27 109.85(17)
O4 C28 C29 103.57(17)
C27 C28 C29 111.45(17)
O4 C28 C30 109.32(17)
C27 C28 C30 110.00(17)
C29 C28 C30 112.44(19)
C23 C24 C25 118.7(2)
N2 C20 C21 131.1(2)
N2 C20 C25 106.41(18)
C21 C20 C25 122.5(2)
C38 C33 C34 117.8(2)
C38 C33 C26 120.3(2)
C34 C33 C26 121.6(2)
C35 C34 C33 120.3(3)
O5 C30 O6 126.2(2)
O5 C30 C28 120.7(2)
O6 C30 C28 113.09(19)
C22 C21 C20 117.4(2)
F6 C29 F5 107.5(2)
F6 C29 F4 107.0(2)
F5 C29 F4 106.3(2)
F6 C29 C28 112.10(19)
F5 C29 C28 113.27(19)
F4 C29 C28 110.3(2)
C21 C22 C23 121.2(2)
C36 C35 C34 121.0(3)
C24 C23 C22 121.5(2)
C37 C36 C35 119.1(3)
O6 C31 C32 106.5(3)
C33 C38 C37 121.2(3)
C36 C37 C38 120.6(3)
C20 N2 C27 109.72(17)
C1 N1 C8 109.50(18)
C11 O3 C12 117.11(19)
C30 O6 C31 116.6(2)

loop_
_geom_bond_atom_site_label_1
_geom_bond_atom_site_label_2
_geom_bond_distance
C7 C8 1.374(3)
C7 C6 1.434(3)
C7 C14 1.482(3)
C14 C19 1.375(4)
C14 C15 1.379(3)
C6 C1 1.396(3)
C6 C5 1.401(3)
C1 N1 1.362(3)
C1 C2 1.393(3)
C9 O1 1.412(3)
C9 C8 1.509(3)
C9 C10 1.526(4)
C9 C11 1.540(3)
C5 C4 1.373(4)
C11 O2 1.208(3)
C11 O3 1.298(3)
C8 N1 1.380(3)
C15 C16 1.381(4)
C12 O3 1.463(3)
C12 C13 1.483(4)
C16 C17 1.360(5)
C2 C3 1.373(4)
C4 C3 1.391(4)
C10 F3 1.321(3)
C10 F1 1.330(3)
C10 F2 1.340(3)
C17 C18 1.364(5)
C19 C18 1.374(4)
C26 C27 1.370(3)
C26 C25 1.424(3)
C26 C33 1.485(3)
C27 N2 1.372(3)
C27 C28 1.514(3)
C25 C24 1.403(3)
C25 C20 1.406(3)
C28 O4 1.402(3)
C28 C29 1.529(3)
C28 C30 1.546(3)
C24 C23 1.373(3)
C20 N2 1.371(3)
C20 C21 1.392(3)
C33 C38 1.360(4)
C33 C34 1.388(3)
C34 C35 1.380(4)
C30 O5 1.191(3)
C30 O6 1.307(3)
C21 C22 1.372(4)
C29 F6 1.327(3)
C29 F5 1.328(3)
C29 F4 1.336(3)
C22 C23 1.400(4)
C35 C36 1.363(5)
C36 C37 1.348(5)
C31 O6 1.464(3)
C31 C32 1.477(5)
C38 C37 1.391(4)
